data_7715336
loop_
_publ_author_name
'Getreuer, Paul'
'Marretta, Laura'
'Toyoglu, Emine'
'D&#xf6;m&#xf6;t&#xf6;r, Orsolya'
'Hejl, Michaela'
'Prado-Roller, Alexander'
'Cseh, Klaudia'
'Legin, Anton A.'
'Jakupec, Michael A.'
'Barone, Giampaolo'
'Terenzi, Alessio'
'Keppler, Bernhard K.'
'Kandioller, Wolfgang'

_publ_section_title
;
 Investigating the anticancer potential of 4-phenylthiazole derived Ru(II)
 and Os(II) metalacycles.
;
_journal_issue 12
_journal_name_full 'Dalton transactions (Cambridge, England : 2003)'
_journal_page_first 5567
_journal_page_last 5579
_journal_paper_doi 10.1039/d4dt00245h
_journal_volume 53
_journal_year 2024
_chemical_formula_moiety 'C19 H20 Cl N Os S'
_chemical_formula_sum 'C19 H20 Cl N Os S'
_chemical_formula_weight 520.07
_space_group_crystal_system monoclinic
_space_group_IT_number 14
_space_group_name_Hall '-P 2yn'
_space_group_name_H-M_alt 'P 1 21/n 1'
_atom_sites_solution_hydrogens geom
_atom_sites_solution_primary dual
_audit_creation_date 2023-09-21
_audit_creation_method
;
Olex2 1.5
(compiled 2023.08.24 svn.re1ec1418 for OlexSys, GUI svn.r6817)
;
_audit_update_record
;
2023-09-22 deposited with the CCDC.	2024-02-19 downloaded from the CCDC.
;
_cell_angle_alpha 90
_cell_angle_beta 99.821(3)
_cell_angle_gamma 90
_cell_formula_units_Z 4
_cell_length_a 7.9442(3)
_cell_length_b 12.0992(4)
_cell_length_c 18.0987(6)
_cell_measurement_reflns_used 49632
_cell_measurement_temperature 100
_cell_measurement_theta_max 28.65
_cell_measurement_theta_min 2.03
_cell_volume 1714.13(10)
_computing_cell_refinement 'X-Area Recipe 1.37.0.0 (STOE, 2021)'
_computing_data_collection 'X-Area Pilatus3_SV 1.31.186.0 (STOE, 2022)'
_computing_data_reduction
;
X-Area Integrate 2.5.3.0 (STOE, 2021)
X-Area LANA 2.7.5.0 (STOE, 2022)
;
_computing_molecular_graphics 'Olex2 1.5 (Dolomanov et al., 2009)'
_computing_publication_material 'Olex2 1.5 (Dolomanov et al., 2009)'
_computing_structure_refinement 'SHELXL 2018/3 (Sheldrick, 2015)'
_computing_structure_solution 'SHELXT  (Sheldrick, 2015)'
_diffrn_ambient_temperature 100
_diffrn_detector 'EIGER2 500K'
_diffrn_detector_area_resol_mean 13.33
_diffrn_measured_fraction_theta_full 0.999
_diffrn_measured_fraction_theta_max 0.966
_diffrn_measurement_details
;
 3175 frames, detector distance = 40 mm
;
_diffrn_measurement_device 'Eulerian 4-circle diffractometer'
_diffrn_measurement_device_type 'STOE STADIVARI'
_diffrn_measurement_method 'rotation method, \w scans'
_diffrn_radiation_collimation '1.2 0.6 mm diameter'
_diffrn_radiation_monochromator 'Graded multilayer mirror'
_diffrn_radiation_probe x-ray
_diffrn_radiation_type 'Mo K\a'
_diffrn_radiation_wavelength 0.71073
_diffrn_reflns_av_R_equivalents 0.0578
_diffrn_reflns_av_unetI/netI 0.0443
_diffrn_reflns_Laue_measured_fraction_full 0.999
_diffrn_reflns_Laue_measured_fraction_max 0.966
_diffrn_reflns_limit_h_max 10
_diffrn_reflns_limit_h_min -10
_diffrn_reflns_limit_k_max 16
_diffrn_reflns_limit_k_min -15
_diffrn_reflns_limit_l_max 24
_diffrn_reflns_limit_l_min -21
_diffrn_reflns_number 37949
_diffrn_reflns_point_group_measured_fraction_full 0.999
_diffrn_reflns_point_group_measured_fraction_max 0.966
_diffrn_reflns_theta_full 25.242
_diffrn_reflns_theta_max 28.655
_diffrn_reflns_theta_min 2.657
_diffrn_source 'Axo Mo'
_diffrn_source_current 0.830
_diffrn_source_power 0.050
_diffrn_source_voltage 60
_exptl_absorpt_coefficient_mu 7.715
_exptl_absorpt_correction_T_max 0.2146
_exptl_absorpt_correction_T_min 0.1129
_exptl_absorpt_correction_type multi-scan
_exptl_absorpt_process_details
;
STOE LANA, absorption correction by scaling of reflection intensities.
J. Koziskova, F. Hahn, J. Richter, J. Kozisek, "Comparison of different
absorption corrections on the model structure of tetrakis(\m~2~-acetato)-
diaqua-di-copper(II)", Acta Chimica Slovaca, vol. 9, no. 2, 2016, pp. 136 - 140.
Afterwards a spherical absorption correction was performed within STOE LANA.
;
_exptl_crystal_colour yellow
_exptl_crystal_colour_primary yellow
_exptl_crystal_density_diffrn 2.015
_exptl_crystal_density_method 'not measured'
_exptl_crystal_description 'irregular block'
_exptl_crystal_F_000 1000
_exptl_crystal_size_max 0.08
_exptl_crystal_size_mid 0.08
_exptl_crystal_size_min 0.08
_refine_diff_density_max 1.522
_refine_diff_density_min -2.017
_refine_diff_density_rms 0.294
_refine_ls_extinction_method none
_refine_ls_goodness_of_fit_ref 1.038
_refine_ls_hydrogen_treatment constr
_refine_ls_matrix_type full
_refine_ls_number_parameters 211
_refine_ls_number_reflns 4268
_refine_ls_number_restraints 0
_refine_ls_restrained_S_all 1.038
_refine_ls_R_factor_all 0.0420
_refine_ls_R_factor_gt 0.0248
_refine_ls_shift/su_max 0.001
_refine_ls_shift/su_mean 0.000
_refine_ls_structure_factor_coef Fsqd
_refine_ls_weighting_details 'w=1/[\s^2^(Fo^2^)+(0.0310P)^2^] where P=(Fo^2^+2Fc^2^)/3'
_refine_ls_weighting_scheme calc
_refine_ls_wR_factor_gt 0.0511
_refine_ls_wR_factor_ref 0.0569
_reflns_Friedel_coverage 0.000
_reflns_number_gt 3358
_reflns_number_total 4268
_reflns_threshold_expression 'I > 2\s(I)'
_cod_data_source_file d4dt00245h2.cif
_cod_data_source_block emto017
_cod_depositor_comments 'Adding full bibliography for 7715333--7715339.cif.'
_cod_database_code 7715336
_shelx_space_group_comment
;
The symmetry employed for this shelxl refinement is uniquely defined
by the following loop, which should always be used as a source of
symmetry information in preference to the above space-group names.
They are only intended as comments.
;
_shelx_estimated_absorpt_t_max 0.577
_shelx_estimated_absorpt_t_min 0.577

loop_
_space_group_symop_operation_xyz
'x, y, z'
'-x+1/2, y+1/2, -z+1/2'
'-x, -y, -z'
'x-1/2, -y-1/2, z-1/2'

loop_
_atom_site_label
_atom_site_type_symbol
_atom_site_fract_x
_atom_site_fract_y
_atom_site_fract_z
_atom_site_U_iso_or_equiv
_atom_site_adp_type
_atom_site_occupancy
_atom_site_site_symmetry_order
_atom_site_calc_flag
_atom_site_refinement_flags_posn
_atom_site_refinement_flags_adp
_atom_site_refinement_flags_occupancy
_atom_site_disorder_assembly
_atom_site_disorder_group
Os1 Os 0.61816(2) 0.52785(2) 0.35002(2) 0.00825(5) Uani 1 1 d . . . . .
Cl1 Cl 0.32322(11) 0.49355(8) 0.36122(5) 0.0130(2) Uani 1 1 d . . . . .
S1 S 0.44397(14) 0.88340(9) 0.37819(6) 0.0247(3) Uani 1 1 d . . . . .
N1 N 0.5397(4) 0.6918(3) 0.34970(17) 0.0116(7) Uani 1 1 d . . . . .
C1 C 0.5241(4) 0.5555(3) 0.2371(2) 0.0113(8) Uani 1 1 d . . . . .
C2 C 0.5173(5) 0.4809(3) 0.1781(2) 0.0180(9) Uani 1 1 d . . . . .
H2 H 0.563904 0.409005 0.187858 0.022 Uiso 1 1 calc R U . . .
C3 C 0.4437(6) 0.5091(4) 0.1049(2) 0.0228(10) Uani 1 1 d . . . . .
H3 H 0.441793 0.456824 0.065592 0.027 Uiso 1 1 calc R U . . .
C4 C 0.3769(5) 0.6081(4) 0.0902(2) 0.0175(9) Uani 1 1 d . . . . .
H4 H 0.323435 0.624501 0.040386 0.021 Uiso 1 1 calc R U . . .
C5 C 0.3815(4) 0.6893(4) 0.1448(2) 0.0180(9) Uani 1 1 d . . . . .
H5 H 0.337126 0.761176 0.132591 0.022 Uiso 1 1 calc R U . . .
C6 C 0.4544(4) 0.6612(3) 0.2186(2) 0.0131(8) Uani 1 1 d . . . . .
C7 C 0.4596(4) 0.7360(3) 0.2816(2) 0.0107(8) Uani 1 1 d . . . . .
C8 C 0.4009(5) 0.8406(3) 0.2881(2) 0.0168(9) Uani 1 1 d . . . . .
H8 H 0.343693 0.883576 0.247533 0.020 Uiso 1 1 calc R U . . .
C9 C 0.5407(5) 0.7607(3) 0.4050(2) 0.0185(9) Uani 1 1 d . . . . .
H9 H 0.590369 0.744133 0.455306 0.022 Uiso 1 1 calc R U . . .
C10 C 0.6969(5) 0.3608(3) 0.3897(2) 0.0109(8) Uani 1 1 d . . . . .
C11 C 0.7093(5) 0.4308(3) 0.4539(2) 0.0113(8) Uani 1 1 d . . . . .
H11 H 0.652599 0.409961 0.493974 0.014 Uiso 1 1 calc R U . . .
C12 C 0.8025(5) 0.5292(3) 0.4594(2) 0.0128(8) Uani 1 1 d . . . . .
H12 H 0.812653 0.572330 0.503785 0.015 Uiso 1 1 calc R U . . .
C13 C 0.8829(4) 0.5656(3) 0.3986(2) 0.0114(8) Uani 1 1 d . . . . .
C14 C 0.8784(5) 0.4942(3) 0.3358(2) 0.0106(8) Uani 1 1 d . . . . .
H14 H 0.936547 0.514680 0.296189 0.013 Uiso 1 1 calc R U . . .
C15 C 0.7869(4) 0.3917(3) 0.3318(2) 0.0103(8) Uani 1 1 d . . . . .
H15 H 0.786647 0.344190 0.290046 0.012 Uiso 1 1 calc R U . . .
C16 C 0.5878(5) 0.2580(3) 0.3869(2) 0.0125(8) Uani 1 1 d . . . . .
H16 H 0.481710 0.278062 0.406651 0.015 Uiso 1 1 calc R U . . .
C17 C 0.5332(5) 0.2122(3) 0.3076(2) 0.0199(9) Uani 1 1 d . . . . .
H17A H 0.477542 0.270650 0.274698 0.030 Uiso 1 1 calc R U . . .
H17B H 0.453183 0.150843 0.308829 0.030 Uiso 1 1 calc R U . . .
H17C H 0.634077 0.185620 0.288359 0.030 Uiso 1 1 calc R U . . .
C18 C 0.6819(5) 0.1694(3) 0.4388(2) 0.0218(10) Uani 1 1 d . . . . .
H18A H 0.782747 0.144447 0.418932 0.033 Uiso 1 1 calc R U . . .
H18B H 0.605478 0.106498 0.441669 0.033 Uiso 1 1 calc R U . . .
H18C H 0.717631 0.200471 0.489041 0.033 Uiso 1 1 calc R U . . .
C19 C 0.9716(5) 0.6744(3) 0.4010(2) 0.0161(9) Uani 1 1 d . . . . .
H19A H 0.951547 0.707538 0.350842 0.024 Uiso 1 1 calc R U . . .
H19B H 1.094529 0.663708 0.417544 0.024 Uiso 1 1 calc R U . . .
H19C H 0.927035 0.723572 0.436134 0.024 Uiso 1 1 calc R U . . .

loop_
_atom_site_aniso_label
_atom_site_aniso_U_11
_atom_site_aniso_U_22
_atom_site_aniso_U_33
_atom_site_aniso_U_23
_atom_site_aniso_U_13
_atom_site_aniso_U_12
Os1 0.00785(8) 0.00920(8) 0.00745(8) -0.00023(7) 0.00057(5) 0.00118(6)
Cl1 0.0087(4) 0.0169(5) 0.0136(5) -0.0016(4) 0.0025(4) -0.0011(3)
S1 0.0289(6) 0.0149(5) 0.0302(6) -0.0027(5) 0.0050(5) 0.0059(5)
N1 0.0088(15) 0.0105(16) 0.0157(17) -0.0010(14) 0.0021(13) 0.0008(13)
C1 0.0079(18) 0.018(2) 0.0087(19) 0.0028(16) 0.0028(15) -0.0011(15)
C2 0.020(2) 0.021(2) 0.012(2) 0.0035(18) 0.0008(16) -0.0054(18)
C3 0.024(2) 0.033(3) 0.011(2) -0.0030(19) 0.0019(18) -0.015(2)
C4 0.0066(18) 0.036(3) 0.009(2) -0.0089(19) -0.0019(15) -0.0025(18)
C5 0.0117(18) 0.023(2) 0.019(2) 0.0065(19) 0.0029(16) 0.0016(17)
C6 0.0063(17) 0.021(2) 0.0119(19) 0.0027(17) 0.0018(15) -0.0038(16)
C7 0.0070(17) 0.0127(19) 0.013(2) 0.0052(16) 0.0041(15) 0.0007(15)
C8 0.014(2) 0.017(2) 0.020(2) 0.0079(18) 0.0035(17) 0.0066(17)
C9 0.015(2) 0.015(2) 0.026(2) -0.0002(19) 0.0075(18) 0.0012(16)
C10 0.0114(18) 0.0101(18) 0.0098(19) 0.0021(16) -0.0023(15) 0.0043(15)
C11 0.0137(18) 0.0125(18) 0.0067(18) 0.0061(16) -0.0011(15) 0.0046(16)
C12 0.0114(18) 0.016(2) 0.0080(19) 0.0014(17) -0.0056(15) 0.0007(17)
C13 0.0032(16) 0.0161(19) 0.014(2) 0.0025(17) 0.0000(15) 0.0012(15)
C14 0.0056(17) 0.0112(18) 0.015(2) 0.0019(15) 0.0025(15) 0.0028(14)
C15 0.0086(17) 0.0108(18) 0.0109(19) -0.0013(15) 0.0003(15) 0.0060(15)
C16 0.0092(19) 0.014(2) 0.016(2) 0.0012(17) 0.0050(16) 0.0021(15)
C17 0.023(2) 0.017(2) 0.019(2) -0.0064(19) 0.0022(18) -0.0030(18)
C18 0.024(2) 0.015(2) 0.026(2) 0.0037(19) 0.0019(19) 0.0003(18)
C19 0.0138(19) 0.015(2) 0.018(2) -0.0003(18) -0.0027(16) -0.0005(17)

loop_
_atom_type_symbol
_atom_type_description
_atom_type_scat_dispersion_real
_atom_type_scat_dispersion_imag
_atom_type_scat_source
C C 0.0033 0.0016 'International Tables Vol C Tables 4.2.6.8 and 6.1.1.4'
H H 0.0000 0.0000 'International Tables Vol C Tables 4.2.6.8 and 6.1.1.4'
Cl Cl 0.1484 0.1585 'International Tables Vol C Tables 4.2.6.8 and 6.1.1.4'
N N 0.0061 0.0033 'International Tables Vol C Tables 4.2.6.8 and 6.1.1.4'
Os Os -1.2165 7.6030 'International Tables Vol C Tables 4.2.6.8 and 6.1.1.4'
S S 0.1246 0.1234 'International Tables Vol C Tables 4.2.6.8 and 6.1.1.4'

loop_
_geom_angle_atom_site_label_1
_geom_angle_atom_site_label_2
_geom_angle_atom_site_label_3
_geom_angle
_geom_angle_site_symmetry_1
_geom_angle_site_symmetry_3
_geom_angle_publ_flag
N1 Os1 Cl1 82.54(9) . . ?
N1 Os1 C1 77.67(13) . . ?
N1 Os1 C10 161.11(13) . . ?
N1 Os1 C11 123.95(13) . . ?
N1 Os1 C12 98.35(13) . . ?
N1 Os1 C13 93.96(13) . . ?
N1 Os1 C14 118.09(13) . . ?
N1 Os1 C15 155.59(13) . . ?
C1 Os1 Cl1 85.37(10) . . ?
C1 Os1 C10 120.19(14) . . ?
C1 Os1 C11 157.49(15) . . ?
C1 Os1 C12 158.91(14) . . ?
C1 Os1 C13 121.44(14) . . ?
C1 Os1 C14 95.96(15) . . ?
C1 Os1 C15 95.75(14) . . ?
C10 Os1 Cl1 92.33(10) . . ?
C10 Os1 C11 37.64(13) . . ?
C10 Os1 C12 67.29(13) . . ?
C11 Os1 Cl1 91.07(10) . . ?
C11 Os1 C12 36.29(13) . . ?
C12 Os1 Cl1 114.89(10) . . ?
C13 Os1 Cl1 151.72(10) . . ?
C13 Os1 C10 81.95(14) . . ?
C13 Os1 C11 67.60(14) . . ?
C13 Os1 C12 37.62(13) . . ?
C14 Os1 Cl1 159.19(10) . . ?
C14 Os1 C10 69.00(14) . . ?
C14 Os1 C11 79.75(14) . . ?
C14 Os1 C12 67.34(14) . . ?
C14 Os1 C13 38.19(14) . . ?
C14 Os1 C15 38.47(13) . . ?
C15 Os1 Cl1 120.72(10) . . ?
C15 Os1 C10 37.65(13) . . ?
C15 Os1 C11 67.10(14) . . ?
C15 Os1 C12 79.28(13) . . ?
C15 Os1 C13 69.20(14) . . ?
C8 S1 C9 90.8(2) . . ?
C7 N1 Os1 117.4(2) . . ?
C9 N1 Os1 130.3(3) . . ?
C9 N1 C7 112.1(3) . . ?
C2 C1 Os1 127.6(3) . . ?
C2 C1 C6 116.3(3) . . ?
C6 C1 Os1 116.1(3) . . ?
C1 C2 H2 119.2 . . ?
C1 C2 C3 121.6(4) . . ?
C3 C2 H2 119.2 . . ?
C2 C3 H3 119.9 . . ?
C4 C3 C2 120.2(4) . . ?
C4 C3 H3 119.9 . . ?
C3 C4 H4 118.7 . . ?
C3 C4 C5 122.6(4) . . ?
C5 C4 H4 118.7 . . ?
C4 C5 H5 121.3 . . ?
C4 C5 C6 117.5(4) . . ?
C6 C5 H5 121.3 . . ?
C1 C6 C7 114.9(3) . . ?
C5 C6 C1 121.8(4) . . ?
C5 C6 C7 123.3(4) . . ?
N1 C7 C6 113.8(3) . . ?
C8 C7 N1 113.1(3) . . ?
C8 C7 C6 133.1(3) . . ?
S1 C8 H8 124.7 . . ?
C7 C8 S1 110.6(3) . . ?
C7 C8 H8 124.7 . . ?
S1 C9 H9 123.3 . . ?
N1 C9 S1 113.3(3) . . ?
N1 C9 H9 123.3 . . ?
C11 C10 Os1 72.4(2) . . ?
C11 C10 C16 118.3(3) . . ?
C15 C10 Os1 70.6(2) . . ?
C15 C10 C11 118.2(3) . . ?
C15 C10 C16 123.5(3) . . ?
C16 C10 Os1 128.0(2) . . ?
Os1 C11 H11 130.9 . . ?
C10 C11 Os1 70.0(2) . . ?
C10 C11 H11 119.2 . . ?
C12 C11 Os1 72.7(2) . . ?
C12 C11 C10 121.6(3) . . ?
C12 C11 H11 119.2 . . ?
Os1 C12 H12 134.1 . . ?
C11 C12 Os1 71.0(2) . . ?
C11 C12 H12 119.7 . . ?
C11 C12 C13 120.6(3) . . ?
C13 C12 Os1 68.6(2) . . ?
C13 C12 H12 119.7 . . ?
C12 C13 Os1 73.7(2) . . ?
C12 C13 C19 121.4(3) . . ?
C14 C13 Os1 70.1(2) . . ?
C14 C13 C12 118.2(3) . . ?
C14 C13 C19 120.4(3) . . ?
C19 C13 Os1 127.9(3) . . ?
Os1 C14 H14 129.6 . . ?
C13 C14 Os1 71.7(2) . . ?
C13 C14 H14 119.7 . . ?
C13 C14 C15 120.6(4) . . ?
C15 C14 Os1 71.5(2) . . ?
C15 C14 H14 119.7 . . ?
Os1 C15 H15 131.2 . . ?
C10 C15 Os1 71.8(2) . . ?
C10 C15 C14 120.5(3) . . ?
C10 C15 H15 119.7 . . ?
C14 C15 Os1 70.1(2) . . ?
C14 C15 H15 119.7 . . ?
C10 C16 H16 107.6 . . ?
C10 C16 C17 113.5(3) . . ?
C10 C16 C18 109.8(3) . . ?
C17 C16 H16 107.6 . . ?
C17 C16 C18 110.6(3) . . ?
C18 C16 H16 107.6 . . ?
C16 C17 H17A 109.5 . . ?
C16 C17 H17B 109.5 . . ?
C16 C17 H17C 109.5 . . ?
H17A C17 H17B 109.5 . . ?
H17A C17 H17C 109.5 . . ?
H17B C17 H17C 109.5 . . ?
C16 C18 H18A 109.5 . . ?
C16 C18 H18B 109.5 . . ?
C16 C18 H18C 109.5 . . ?
H18A C18 H18B 109.5 . . ?
H18A C18 H18C 109.5 . . ?
H18B C18 H18C 109.5 . . ?
C13 C19 H19A 109.5 . . ?
C13 C19 H19B 109.5 . . ?
C13 C19 H19C 109.5 . . ?
H19A C19 H19B 109.5 . . ?
H19A C19 H19C 109.5 . . ?
H19B C19 H19C 109.5 . . ?

loop_
_geom_bond_atom_site_label_1
_geom_bond_atom_site_label_2
_geom_bond_distance
_geom_bond_site_symmetry_2
_geom_bond_publ_flag
Os1 Cl1 2.4219(9) . ?
Os1 N1 2.079(3) . ?
Os1 C1 2.081(4) . ?
Os1 C10 2.200(4) . ?
Os1 C11 2.230(3) . ?
Os1 C12 2.253(4) . ?
Os1 C13 2.185(3) . ?
Os1 C14 2.165(4) . ?
Os1 C15 2.184(3) . ?
S1 C8 1.690(4) . ?
S1 C9 1.704(4) . ?
N1 C7 1.393(4) . ?
N1 C9 1.301(5) . ?
C1 C2 1.393(6) . ?
C1 C6 1.411(5) . ?
C2 H2 0.9500 . ?
C2 C3 1.395(6) . ?
C3 H3 0.9500 . ?
C3 C4 1.319(6) . ?
C4 H4 0.9500 . ?
C4 C5 1.389(5) . ?
C5 H5 0.9500 . ?
C5 C6 1.404(5) . ?
C6 C7 1.451(5) . ?
C7 C8 1.360(5) . ?
C8 H8 0.9500 . ?
C9 H9 0.9500 . ?
C10 C11 1.429(5) . ?
C10 C15 1.414(5) . ?
C10 C16 1.512(5) . ?
C11 H11 0.9500 . ?
C11 C12 1.396(5) . ?
C12 H12 0.9500 . ?
C12 C13 1.432(5) . ?
C13 C14 1.423(5) . ?
C13 C19 1.490(5) . ?
C14 H14 0.9500 . ?
C14 C15 1.433(5) . ?
C15 H15 0.9500 . ?
C16 H16 1.0000 . ?
C16 C17 1.531(5) . ?
C16 C18 1.534(5) . ?
C17 H17A 0.9800 . ?
C17 H17B 0.9800 . ?
C17 H17C 0.9800 . ?
C18 H18A 0.9800 . ?
C18 H18B 0.9800 . ?
C18 H18C 0.9800 . ?
C19 H19A 0.9800 . ?
C19 H19B 0.9800 . ?
C19 H19C 0.9800 . ?

loop_
_geom_torsion_atom_site_label_1
_geom_torsion_atom_site_label_2
_geom_torsion_atom_site_label_3
_geom_torsion_atom_site_label_4
_geom_torsion
_geom_torsion_site_symmetry_1
_geom_torsion_site_symmetry_2
_geom_torsion_site_symmetry_3
_geom_torsion_site_symmetry_4
_geom_torsion_publ_flag
Os1 N1 C7 C6 -4.5(4) . . . . ?
Os1 N1 C7 C8 175.1(3) . . . . ?
Os1 N1 C9 S1 -173.96(18) . . . . ?
Os1 C1 C2 C3 177.2(3) . . . . ?
Os1 C1 C6 C5 -177.9(3) . . . . ?
Os1 C1 C6 C7 0.4(4) . . . . ?
Os1 C10 C11 C12 -53.5(3) . . . . ?
Os1 C10 C15 C14 52.4(3) . . . . ?
Os1 C10 C16 C17 70.9(4) . . . . ?
Os1 C10 C16 C18 -164.9(3) . . . . ?
Os1 C11 C12 C13 -49.4(3) . . . . ?
Os1 C12 C13 C14 -56.1(3) . . . . ?
Os1 C12 C13 C19 124.8(3) . . . . ?
Os1 C13 C14 C15 -54.2(3) . . . . ?
Os1 C14 C15 C10 -53.1(3) . . . . ?
N1 C7 C8 S1 -0.4(4) . . . . ?
C1 C2 C3 C4 -0.6(6) . . . . ?
C1 C6 C7 N1 2.6(5) . . . . ?
C1 C6 C7 C8 -176.8(4) . . . . ?
C2 C1 C6 C5 0.3(5) . . . . ?
C2 C1 C6 C7 178.5(3) . . . . ?
C2 C3 C4 C5 2.5(6) . . . . ?
C3 C4 C5 C6 -2.8(6) . . . . ?
C4 C5 C6 C1 1.4(5) . . . . ?
C4 C5 C6 C7 -176.7(3) . . . . ?
C5 C6 C7 N1 -179.2(3) . . . . ?
C5 C6 C7 C8 1.4(7) . . . . ?
C6 C1 C2 C3 -0.7(6) . . . . ?
C6 C7 C8 S1 179.1(3) . . . . ?
C7 N1 C9 S1 0.1(4) . . . . ?
C8 S1 C9 N1 -0.3(3) . . . . ?
C9 S1 C8 C7 0.4(3) . . . . ?
C9 N1 C7 C6 -179.4(3) . . . . ?
C9 N1 C7 C8 0.1(5) . . . . ?
C10 C11 C12 Os1 52.2(3) . . . . ?
C10 C11 C12 C13 2.9(5) . . . . ?
C11 C10 C15 Os1 -56.4(3) . . . . ?
C11 C10 C15 C14 -4.0(5) . . . . ?
C11 C10 C16 C17 159.9(3) . . . . ?
C11 C10 C16 C18 -75.8(4) . . . . ?
C11 C12 C13 Os1 50.4(3) . . . . ?
C11 C12 C13 C14 -5.6(5) . . . . ?
C11 C12 C13 C19 175.2(3) . . . . ?
C12 C13 C14 Os1 57.9(3) . . . . ?
C12 C13 C14 C15 3.6(5) . . . . ?
C13 C14 C15 Os1 54.3(3) . . . . ?
C13 C14 C15 C10 1.2(5) . . . . ?
C15 C10 C11 Os1 55.5(3) . . . . ?
C15 C10 C11 C12 2.0(5) . . . . ?
C15 C10 C16 C17 -19.7(5) . . . . ?
C15 C10 C16 C18 104.5(4) . . . . ?
C16 C10 C11 Os1 -124.2(3) . . . . ?
C16 C10 C11 C12 -177.6(3) . . . . ?
C16 C10 C15 Os1 123.3(3) . . . . ?
C16 C10 C15 C14 175.7(3) . . . . ?
C19 C13 C14 Os1 -123.0(3) . . . . ?
C19 C13 C14 C15 -177.2(3) . . . . ?
